data_7053132
loop_
_publ_author_name
'Smiglak, Marcin'
'Hines, C. Corey'
'Reichert, W. Matthew'
'Shamshina, Julia L.'
'Beasley, Preston A.'
'McCrary, Parker D.'
'Kelley, Steven P.'
'Rogers, Robin D.'

_publ_section_title
;
 Azolium azolates from reactions of neutral azoles with
 1,3-dimethyl-imidazolium-2-carboxylate, 1,2,3-trimethyl-imidazolium
 hydrogen carbonate, and N,N-dimethyl-pyrrolidinium hydrogen carbonate
;
_journal_issue 5
_journal_name_full 'New Journal of Chemistry'
_journal_page_first 1461
_journal_paper_doi 10.1039/c3nj00147d
_journal_volume 37
_journal_year 2013
_chemical_formula_sum 'C8 H11 N5 O2'
_chemical_formula_weight 209.22
_chemical_name_systematic
;
?
;
_space_group_IT_number 14
_symmetry_cell_setting monoclinic
_symmetry_space_group_name_Hall '-P 2yn'
_symmetry_space_group_name_H-M 'P 1 21/n 1'
_atom_sites_solution_hydrogens geom
_atom_sites_solution_primary direct
_atom_sites_solution_secondary difmap
_audit_creation_method SHELXL-97
_cell_angle_alpha 90.00
_cell_angle_beta 92.216(4)
_cell_angle_gamma 90.00
_cell_formula_units_Z 4
_cell_length_a 8.1437(17)
_cell_length_b 10.197(2)
_cell_length_c 12.090(3)
_cell_measurement_reflns_used 770
_cell_measurement_temperature 173(2)
_cell_measurement_theta_max 26.81
_cell_measurement_theta_min 2.61
_cell_volume 1003.2(4)
_computing_cell_refinement 'Bruker SAINT'
_computing_data_collection 'Bruker APEX2'
_computing_data_reduction 'Bruker SAINT'
_computing_molecular_graphics 'Bruker SHELXTL'
_computing_publication_material 'Bruker SHELXTL'
_computing_structure_refinement 'SHELXL-97 (Sheldrick, 2008)'
_computing_structure_solution 'SHELXS-97 (Sheldrick, 2008)'
_diffrn_ambient_temperature 173(2)
_diffrn_measured_fraction_theta_full 0.997
_diffrn_measured_fraction_theta_max 0.959
_diffrn_measurement_device_type 'Bruker APEX-II CCD'
_diffrn_measurement_method '\f and \w scans'
_diffrn_radiation_monochromator graphite
_diffrn_radiation_source 'fine-focus sealed tube'
_diffrn_radiation_type MoK\a
_diffrn_radiation_wavelength 0.71073
_diffrn_reflns_av_R_equivalents 0.0330
_diffrn_reflns_av_sigmaI/netI 0.0391
_diffrn_reflns_limit_h_max 9
_diffrn_reflns_limit_h_min -10
_diffrn_reflns_limit_k_max 13
_diffrn_reflns_limit_k_min -13
_diffrn_reflns_limit_l_max 15
_diffrn_reflns_limit_l_min -7
_diffrn_reflns_number 6968
_diffrn_reflns_theta_full 25.35
_diffrn_reflns_theta_max 28.27
_diffrn_reflns_theta_min 2.61
_exptl_absorpt_coefficient_mu 0.104
_exptl_absorpt_correction_T_max 0.9938
_exptl_absorpt_correction_T_min 0.9845
_exptl_absorpt_correction_type multi-scan
_exptl_absorpt_process_details 'SHELX SADABS'
_exptl_crystal_colour yellow
_exptl_crystal_density_diffrn 1.385
_exptl_crystal_density_meas 0
_exptl_crystal_density_method 'not measured'
_exptl_crystal_description plate
_exptl_crystal_F_000 440
_exptl_crystal_size_max 0.15
_exptl_crystal_size_mid 0.08
_exptl_crystal_size_min 0.06
_refine_diff_density_max 0.204
_refine_diff_density_min -0.213
_refine_diff_density_rms 0.044
_refine_ls_extinction_method none
_refine_ls_goodness_of_fit_ref 1.090
_refine_ls_hydrogen_treatment mixed
_refine_ls_matrix_type full
_refine_ls_number_parameters 161
_refine_ls_number_reflns 2381
_refine_ls_number_restraints 0
_refine_ls_restrained_S_all 1.090
_refine_ls_R_factor_all 0.0947
_refine_ls_R_factor_gt 0.0581
_refine_ls_shift/su_max 0.000
_refine_ls_shift/su_mean 0.000
_refine_ls_structure_factor_coef Fsqd
_refine_ls_weighting_details 'calc w=1/[\s^2^(Fo^2^)+(0.0448P)^2^+0.2783P] where P=(Fo^2^+2Fc^2^)/3'
_refine_ls_weighting_scheme calc
_refine_ls_wR_factor_gt 0.1063
_refine_ls_wR_factor_ref 0.1187
_reflns_number_gt 1700
_reflns_number_total 2381
_reflns_threshold_expression >2sigma(I)
_cod_data_source_file c3nj00147d.txt
_cod_data_source_block '[1,3-diMe-Im][4-NO2-Im]'
_cod_depositor_comments
;
The following automatic conversions were performed:

'_symmetry_cell_setting' value 'Monoclinic' changed to 'monoclinic'
according to /home/saulius/struct/CIF-dictionaries/cif_core.dic
dictionary named 'cif_core.dic' version 2.4.2 from 2011-04-26.

Automatic conversion script
Id: cif_fix_values 1891 2012-01-12 08:04:46Z andrius 
;
_cod_original_sg_symbol_H-M P2(1)/n
_cod_database_code 7053132

loop_
_symmetry_equiv_pos_as_xyz
'x, y, z'
'-x+1/2, y+1/2, -z+1/2'
'-x, -y, -z'
'x-1/2, -y-1/2, z-1/2'

loop_
_atom_site_label
_atom_site_type_symbol
_atom_site_fract_x
_atom_site_fract_y
_atom_site_fract_z
_atom_site_U_iso_or_equiv
_atom_site_adp_type
_atom_site_occupancy
_atom_site_symmetry_multiplicity
_atom_site_calc_flag
_atom_site_refinement_flags
N8 N 0.3158(2) 0.85558(16) 0.01457(16) 0.0456(4) Uani 1 1 d .
N10 N 0.25225(18) 0.63811(15) 0.00088(13) 0.0341(4) Uani 1 1 d .
N13 N 0.42537(18) 0.57955(16) -0.14873(13) 0.0364(4) Uani 1 1 d .
N3 N 0.18334(18) 0.21151(15) 0.01215(13) 0.0343(4) Uani 1 1 d .
N1 N 0.10084(17) 0.33381(15) 0.14406(12) 0.0313(4) Uani 1 1 d .
O1 O 0.37066(19) 0.46617(15) -0.14968(13) 0.0535(4) Uani 1 1 d .
O2 O 0.53428(16) 0.61436(15) -0.21214(11) 0.0474(4) Uani 1 1 d .
C9 C 0.2300(2) 0.75139(19) 0.05153(17) 0.0360(5) Uani 1 1 d .
H9A H 0.161(2) 0.759(2) 0.1136(18) 0.043 Uiso 1 1 d .
C11 C 0.3623(2) 0.67208(18) -0.07577(15) 0.0312(4) Uani 1 1 d .
C12 C 0.4003(3) 0.8035(2) -0.06780(18) 0.0411(5) Uani 1 1 d .
H12A H 0.474(3) 0.853(2) -0.1107(18) 0.049 Uiso 1 1 d .
C2 C 0.1664(2) 0.33439(19) 0.04530(16) 0.0326(4) Uani 1 1 d .
H2A H 0.200(2) 0.410(2) 0.0088(16) 0.039 Uiso 1 1 d .
C5 C 0.0749(2) 0.2061(2) 0.17492(18) 0.0379(5) Uani 1 1 d .
H5A H 0.024(2) 0.184(2) 0.2419(17) 0.045 Uiso 1 1 d .
C4 C 0.1267(2) 0.1300(2) 0.09288(18) 0.0397(5) Uani 1 1 d .
H4A H 0.131(2) 0.038(2) 0.0861(18) 0.048 Uiso 1 1 d .
C7 C 0.2497(3) 0.1693(2) -0.09270(17) 0.0473(5) Uani 1 1 d .
H7A H 0.2372 0.0741 -0.1004 0.071 Uiso 0.50 1 calc PR
H7B H 0.3664 0.1924 -0.0939 0.071 Uiso 0.50 1 calc PR
H7C H 0.1898 0.2131 -0.1541 0.071 Uiso 0.50 1 calc PR
H7D H 0.2918 0.2456 -0.1319 0.071 Uiso 0.50 1 calc PR
H7E H 0.1626 0.1273 -0.1384 0.071 Uiso 0.50 1 calc PR
H7F H 0.3391 0.1066 -0.0781 0.071 Uiso 0.50 1 calc PR
C6 C 0.0607(3) 0.4509(2) 0.20708(19) 0.0400(5) Uani 1 1 d .
H6C H 0.119(3) 0.523(2) 0.179(2) 0.060 Uiso 1 1 d .
H6B H 0.087(3) 0.438(2) 0.286(2) 0.060 Uiso 1 1 d .
H6A H -0.055(3) 0.466(2) 0.2003(19) 0.060 Uiso 1 1 d .

loop_
_atom_site_aniso_label
_atom_site_aniso_U_11
_atom_site_aniso_U_22
_atom_site_aniso_U_33
_atom_site_aniso_U_23
_atom_site_aniso_U_13
_atom_site_aniso_U_12
N8 0.0502(10) 0.0353(9) 0.0516(11) -0.0030(8) 0.0064(9) -0.0005(8)
N10 0.0352(8) 0.0345(9) 0.0332(9) -0.0017(7) 0.0095(7) -0.0003(6)
N13 0.0313(8) 0.0476(10) 0.0306(9) 0.0009(8) 0.0058(7) 0.0017(7)
N3 0.0321(8) 0.0374(9) 0.0336(9) -0.0004(7) 0.0037(7) -0.0007(7)
N1 0.0298(8) 0.0350(9) 0.0296(8) 0.0038(7) 0.0060(6) -0.0018(6)
O1 0.0606(10) 0.0422(9) 0.0594(10) -0.0152(8) 0.0246(8) -0.0054(7)
O2 0.0365(8) 0.0706(10) 0.0363(8) 0.0018(7) 0.0146(6) -0.0005(7)
C9 0.0358(10) 0.0390(11) 0.0336(11) -0.0020(9) 0.0055(8) 0.0028(8)
C11 0.0298(9) 0.0366(11) 0.0274(9) 0.0019(8) 0.0030(8) 0.0004(8)
C12 0.0408(11) 0.0398(12) 0.0428(12) 0.0054(9) 0.0056(9) -0.0053(9)
C2 0.0316(9) 0.0357(11) 0.0307(10) 0.0030(9) 0.0032(8) -0.0031(8)
C5 0.0391(11) 0.0384(11) 0.0365(11) 0.0070(9) 0.0067(9) -0.0024(8)
C4 0.0412(11) 0.0355(11) 0.0424(12) 0.0045(10) 0.0034(9) -0.0026(9)
C7 0.0518(13) 0.0559(13) 0.0344(11) -0.0085(10) 0.0056(10) 0.0037(10)
C6 0.0452(12) 0.0390(12) 0.0365(11) -0.0016(9) 0.0104(10) 0.0002(9)

loop_
_atom_type_symbol
_atom_type_description
_atom_type_scat_dispersion_real
_atom_type_scat_dispersion_imag
_atom_type_scat_source
C C 0.0033 0.0016 'International Tables Vol C Tables 4.2.6.8 and 6.1.1.4'
H H 0.0000 0.0000 'International Tables Vol C Tables 4.2.6.8 and 6.1.1.4'
N N 0.0061 0.0033 'International Tables Vol C Tables 4.2.6.8 and 6.1.1.4'
O O 0.0106 0.0060 'International Tables Vol C Tables 4.2.6.8 and 6.1.1.4'

loop_
_geom_angle_atom_site_label_1
_geom_angle_atom_site_label_2
_geom_angle_atom_site_label_3
_geom_angle
C12 N8 C9 102.72(17)
C9 N10 C11 101.47(16)
O1 N13 O2 121.63(16)
O1 N13 C11 119.57(15)
O2 N13 C11 118.80(16)
C2 N3 C4 108.39(16)
C2 N3 C7 125.97(17)
C4 N3 C7 125.64(18)
C2 N1 C5 108.67(16)
C2 N1 C6 124.87(16)
C5 N1 C6 126.44(16)
N10 C9 N8 116.71(18)
N10 C11 C12 110.64(17)
N10 C11 N13 121.64(16)
C12 C11 N13 127.71(17)
N8 C12 C11 108.45(18)
N3 C2 N1 108.56(17)
C4 C5 N1 106.97(17)
C5 C4 N3 107.40(18)

loop_
_geom_bond_atom_site_label_1
_geom_bond_atom_site_label_2
_geom_bond_distance
N8 C12 1.342(3)
N8 C9 1.357(3)
N10 C9 1.323(2)
N10 C11 1.359(2)
N13 O1 1.239(2)
N13 O2 1.2461(19)
N13 C11 1.402(2)
N3 C2 1.324(2)
N3 C4 1.375(3)
N3 C7 1.462(2)
N1 C2 1.327(2)
N1 C5 1.374(2)
N1 C6 1.460(3)
C11 C12 1.378(3)
C5 C4 1.340(3)
